data_4135283
loop_
_publ_author_name
'Ni, Hangcheng'
'Lu, Zhenpin'
'Xie, Zuowei'

_publ_section_title
;
 Transition-Metal-Free Cross-Coupling Reaction of Iodocarboranes with
 Terminal Alkynes Enabled by UV Light: Synthesis of
 1-Alkynyl-<i>o</i>-Carboranes and Carborane-Fused Cyclics.
;
_journal_issue 43
_journal_name_full 'Journal of the American Chemical Society'
_journal_page_first 18661
_journal_page_last 18667
_journal_paper_doi 10.1021/jacs.0c08652
_journal_volume 142
_journal_year 2020
_chemical_formula_sum 'C17 H28 B10'
_chemical_formula_weight 340.49
_space_group_crystal_system triclinic
_space_group_IT_number 2
_space_group_name_Hall '-P 1'
_space_group_name_H-M_alt 'P -1'
_atom_sites_solution_hydrogens geom
_audit_creation_method SHELXL-2014/6
_cell_angle_alpha 95.658(2)
_cell_angle_beta 91.485(2)
_cell_angle_gamma 94.652(2)
_cell_formula_units_Z 2
_cell_length_a 7.8180(7)
_cell_length_b 10.0517(9)
_cell_length_c 13.0676(11)
_cell_measurement_reflns_used 153
_cell_measurement_temperature 296(2)
_cell_measurement_theta_max 15
_cell_measurement_theta_min 15
_cell_volume 1017.94(15)
_computing_cell_refinement 'BRUKER D8VENTURE DIFFRACTOMETER'
_computing_data_collection 'BRUKER D8VENTURE DIFFRACTOMETER'
_computing_data_reduction 'BRUKER D8VENTURE DIFFRACTOMETER'
_computing_molecular_graphics 'BRUKER SHELXTL'
_computing_publication_material 'BRUKER SHELXTL'
_computing_structure_refinement 'SHELXL-2014/6 (Sheldrick, 2014)'
_diffrn_ambient_temperature 296(2)
_diffrn_measured_fraction_theta_full 0.998
_diffrn_measured_fraction_theta_max 0.998
_diffrn_measurement_device_type 'BRUKER D8VENTURE DIFFRACTOMETER'
_diffrn_measurement_method 'PHI & OMEGA SCAN'
_diffrn_radiation_type MoK\a
_diffrn_radiation_wavelength 0.71073
_diffrn_reflns_av_R_equivalents 0.0548
_diffrn_reflns_av_unetI/netI 0.0397
_diffrn_reflns_Laue_measured_fraction_full 0.998
_diffrn_reflns_Laue_measured_fraction_max 0.998
_diffrn_reflns_limit_h_max 9
_diffrn_reflns_limit_h_min -9
_diffrn_reflns_limit_k_max 12
_diffrn_reflns_limit_k_min -12
_diffrn_reflns_limit_l_max 15
_diffrn_reflns_limit_l_min -15
_diffrn_reflns_number 24368
_diffrn_reflns_point_group_measured_fraction_full 0.998
_diffrn_reflns_point_group_measured_fraction_max 0.998
_diffrn_reflns_theta_full 25.242
_diffrn_reflns_theta_max 25.247
_diffrn_reflns_theta_min 2.043
_exptl_absorpt_coefficient_mu 0.055
_exptl_absorpt_correction_T_max 0.7456
_exptl_absorpt_correction_T_min 0.6488
_exptl_absorpt_correction_type multi-scan
_exptl_crystal_colour colourless
_exptl_crystal_density_diffrn 1.111
_exptl_crystal_description block
_exptl_crystal_F_000 360
_exptl_crystal_size_max 0.500
_exptl_crystal_size_mid 0.400
_exptl_crystal_size_min 0.300
_refine_diff_density_max 0.377
_refine_diff_density_min -0.226
_refine_diff_density_rms 0.048
_refine_ls_extinction_method none
_refine_ls_goodness_of_fit_ref 1.035
_refine_ls_hydrogen_treatment constr
_refine_ls_matrix_type full
_refine_ls_number_parameters 253
_refine_ls_number_reflns 3681
_refine_ls_number_restraints 0
_refine_ls_restrained_S_all 1.035
_refine_ls_R_factor_all 0.1212
_refine_ls_R_factor_gt 0.0809
_refine_ls_shift/su_max 0.001
_refine_ls_shift/su_mean 0.000
_refine_ls_structure_factor_coef Fsqd
_refine_ls_weighting_details 'w=1/[\s^2^(Fo^2^)+(0.1627P)^2^+0.4138P] where P=(Fo^2^+2Fc^2^)/3'
_refine_ls_weighting_scheme calc
_refine_ls_wR_factor_gt 0.2417
_refine_ls_wR_factor_ref 0.2847
_reflns_Friedel_coverage 0.000
_reflns_number_gt 2322
_reflns_number_total 3681
_reflns_threshold_expression 'I > 2\s(I)'
_cod_data_source_file 5Bj.cif
_cod_data_source_block 5Bj
_cod_depositor_comments 'Adding full bibliography for 4135283--4135293.cif.'
_cod_database_code 4135283
_shelx_space_group_comment
;
The symmetry employed for this shelxl refinement is uniquely defined
by the following loop, which should always be used as a source of
symmetry information in preference to the above space-group names.
They are only intended as comments.
;
_shelx_estimated_absorpt_t_min 0.973
_shelx_estimated_absorpt_t_max 0.984
_shelxl_version_number 2014/6

loop_
_space_group_symop_operation_xyz
'x, y, z'
'-x, -y, -z'

loop_
_atom_site_label
_atom_site_type_symbol
_atom_site_fract_x
_atom_site_fract_y
_atom_site_fract_z
_atom_site_U_iso_or_equiv
_atom_site_adp_type
_atom_site_occupancy
_atom_site_site_symmetry_order
_atom_site_calc_flag
_atom_site_refinement_flags_posn
_atom_site_refinement_flags_adp
_atom_site_refinement_flags_occupancy
_atom_site_disorder_assembly
_atom_site_disorder_group
B3 B 0.2494(4) 0.4549(3) 0.8078(2) 0.0569(9) Uani 1 1 d . . . . .
B4 B 0.4328(5) 0.5649(3) 0.8146(3) 0.0770(12) Uani 0.5 1 d . . P . .
C2' C 0.4328(5) 0.5649(3) 0.8146(3) 0.0770(12) Uani 0.5 1 d . . P . .
B5 B 0.4776(7) 0.6218(5) 0.6971(4) 0.0980(18) Uani 1 1 d . . . . .
H5 H 0.5914 0.6481 0.6531 0.118 Uiso 1 1 calc R U . . .
B6 B 0.3087(8) 0.5549(5) 0.6122(3) 0.0995(18) Uani 1 1 d . . . . .
H6 H 0.3501 0.5538 0.5324 0.119 Uiso 1 1 calc R U . . .
B7 B 0.0815(5) 0.5546(4) 0.7798(3) 0.0747(12) Uani 1 1 d . . . . .
H7 H -0.0404 0.5546 0.8200 0.090 Uiso 1 1 calc R U . . .
B8 B 0.2514(5) 0.6228(4) 0.8658(3) 0.0688(11) Uani 1 1 d . . . . .
H8 H 0.2021 0.6516 0.9423 0.083 Uiso 1 1 calc R U . . .
B9 B 0.3936(6) 0.7263(4) 0.7973(4) 0.0883(14) Uani 1 1 d . . . . .
H9 H 0.4459 0.8288 0.8249 0.106 Uiso 1 1 calc R U . . .
B10 B 0.3129(7) 0.7208(5) 0.6692(4) 0.1002(18) Uani 1 1 d . . . . .
H10 H 0.3347 0.8070 0.6241 0.120 Uiso 1 1 calc R U . . .
B11 B 0.1208(7) 0.6175(5) 0.6587(3) 0.0972(17) Uani 1 1 d . . . . .
H11 H 0.0266 0.6633 0.6122 0.117 Uiso 1 1 calc R U . . .
B12 B 0.1699(6) 0.7217(4) 0.7734(3) 0.0874(15) Uani 1 1 d . . . . .
H12 H 0.0967 0.8083 0.7961 0.105 Uiso 1 1 calc R U . . .
C1 C 0.3814(5) 0.4642(3) 0.7067(2) 0.0753(11) Uani 1 1 d . . . . .
C2 C 0.1709(7) 0.4579(5) 0.6814(3) 0.0952(16) Uani 0.5 1 d . . P . .
B4' B 0.1709(7) 0.4579(5) 0.6814(3) 0.0952(16) Uani 0.5 1 d . . P . .
C11' C 0.5718(6) 0.5320(6) 0.8710(4) 0.0498(13) Uani 0.5 1 d . . P . .
C11 C 0.1167(11) 0.3472(8) 0.6324(6) 0.091(2) Uani 0.5 1 d . . P . .
C12 C 0.2500(3) 0.3239(3) 0.85881(19) 0.0453(7) Uani 1 1 d . . . . .
C13 C 0.1425(4) 0.3034(3) 0.9406(2) 0.0555(8) Uani 1 1 d . . . . .
H13A H 0.0699 0.3689 0.9619 0.067 Uiso 1 1 calc R U . . .
C14 C 0.1411(4) 0.1899(3) 0.9903(2) 0.0675(9) Uani 1 1 d . . . . .
H14A H 0.0695 0.1790 1.0451 0.081 Uiso 1 1 calc R U . . .
C15 C 0.2457(4) 0.0926(3) 0.9587(2) 0.0683(9) Uani 1 1 d . . . . .
H15A H 0.2453 0.0152 0.9922 0.082 Uiso 1 1 calc R U . . .
C16 C 0.3522(4) 0.1085(3) 0.8772(2) 0.0591(8) Uani 1 1 d . . . . .
H16A H 0.4218 0.0408 0.8563 0.071 Uiso 1 1 calc R U . . .
C17 C 0.3576(3) 0.2237(3) 0.82565(19) 0.0458(7) Uani 1 1 d . . . . .
C18 C 0.4717(4) 0.2391(3) 0.7377(2) 0.0514(7) Uani 1 1 d . . . . .
C19 C 0.4781(4) 0.3451(3) 0.6846(2) 0.0669(9) Uani 1 1 d . . . . .
H19A H 0.5494 0.3443 0.6287 0.080 Uiso 1 1 calc R U . . .
C20 C 0.5895(4) 0.1285(3) 0.7101(2) 0.0557(8) Uani 1 1 d . . . . .
H20A H 0.5236 0.0431 0.7176 0.067 Uiso 1 1 calc R U . . .
C21 C 0.7428(4) 0.1385(3) 0.7838(2) 0.0672(9) Uani 1 1 d . . . . .
H21A H 0.7037 0.1422 0.8538 0.081 Uiso 1 1 calc R U . . .
H21B H 0.8134 0.2208 0.7768 0.081 Uiso 1 1 calc R U . . .
C22 C 0.8507(5) 0.0192(4) 0.7636(3) 0.0839(11) Uani 1 1 d . . . . .
H22A H 0.9516 0.0316 0.8093 0.101 Uiso 1 1 calc R U . . .
H22B H 0.7843 -0.0622 0.7781 0.101 Uiso 1 1 calc R U . . .
C23 C 0.9061(5) 0.0043(4) 0.6523(3) 0.0960(13) Uani 1 1 d . . . . .
H23A H 0.9864 0.0796 0.6408 0.115 Uiso 1 1 calc R U . . .
H23B H 0.9644 -0.0771 0.6398 0.115 Uiso 1 1 calc R U . . .
C24 C 0.7552(6) -0.0015(4) 0.5787(3) 0.0916(13) Uani 1 1 d . . . . .
H24A H 0.6815 -0.0825 0.5847 0.110 Uiso 1 1 calc R U . . .
H24B H 0.7950 -0.0049 0.5088 0.110 Uiso 1 1 calc R U . . .
C25 C 0.6528(5) 0.1204(4) 0.6001(2) 0.0784(11) Uani 1 1 d . . . . .
H25A H 0.5554 0.1139 0.5519 0.094 Uiso 1 1 calc R U . . .
H25B H 0.7246 0.2013 0.5906 0.094 Uiso 1 1 calc R U . . .

loop_
_atom_site_aniso_label
_atom_site_aniso_U_11
_atom_site_aniso_U_22
_atom_site_aniso_U_33
_atom_site_aniso_U_23
_atom_site_aniso_U_13
_atom_site_aniso_U_12
B3 0.061(2) 0.059(2) 0.0578(19) 0.0165(16) 0.0244(15) 0.0276(16)
B4 0.092(3) 0.0471(19) 0.100(3) 0.0222(18) 0.051(2) 0.0228(18)
C2' 0.092(3) 0.0471(19) 0.100(3) 0.0222(18) 0.051(2) 0.0228(18)
B5 0.125(4) 0.073(3) 0.115(4) 0.052(3) 0.076(3) 0.047(3)
B6 0.151(5) 0.096(3) 0.071(3) 0.045(2) 0.053(3) 0.068(3)
B7 0.081(3) 0.083(3) 0.070(2) 0.024(2) 0.024(2) 0.046(2)
B8 0.082(3) 0.061(2) 0.072(2) 0.0196(18) 0.0312(19) 0.0346(19)
B9 0.108(3) 0.054(2) 0.114(3) 0.031(2) 0.046(3) 0.030(2)
B10 0.146(4) 0.078(3) 0.097(3) 0.052(2) 0.065(3) 0.058(3)
B11 0.132(4) 0.102(4) 0.073(3) 0.035(2) 0.020(3) 0.068(3)
B12 0.117(4) 0.075(3) 0.086(3) 0.030(2) 0.042(3) 0.062(3)
C1 0.099(2) 0.068(2) 0.072(2) 0.0319(16) 0.0495(18) 0.0456(18)
C2 0.131(4) 0.106(4) 0.066(2) 0.036(2) 0.034(2) 0.071(3)
B4' 0.131(4) 0.106(4) 0.066(2) 0.036(2) 0.034(2) 0.071(3)
C11' 0.037(3) 0.052(3) 0.059(3) 0.006(2) -0.011(2) -0.001(2)
C11 0.107(6) 0.071(5) 0.089(5) 0.002(4) -0.028(4) -0.004(4)
C12 0.0411(14) 0.0503(16) 0.0459(13) 0.0072(12) 0.0066(11) 0.0074(11)
C13 0.0512(16) 0.0606(18) 0.0566(16) 0.0090(13) 0.0157(13) 0.0071(13)
C14 0.070(2) 0.070(2) 0.0649(18) 0.0198(16) 0.0257(15) 0.0014(16)
C15 0.080(2) 0.0594(19) 0.0696(19) 0.0259(16) 0.0173(16) 0.0036(17)
C16 0.0650(19) 0.0491(17) 0.0666(17) 0.0155(14) 0.0138(14) 0.0104(14)
C17 0.0458(14) 0.0443(15) 0.0490(14) 0.0090(11) 0.0062(11) 0.0071(11)
C18 0.0549(16) 0.0490(16) 0.0537(15) 0.0094(12) 0.0135(12) 0.0167(13)
C19 0.082(2) 0.0614(19) 0.0678(18) 0.0251(15) 0.0392(16) 0.0358(16)
C20 0.0606(18) 0.0533(17) 0.0578(16) 0.0116(13) 0.0145(13) 0.0219(14)
C21 0.0642(19) 0.067(2) 0.075(2) 0.0088(16) 0.0063(16) 0.0253(16)
C22 0.074(2) 0.091(3) 0.092(2) 0.014(2) 0.0050(19) 0.040(2)
C23 0.083(3) 0.098(3) 0.120(3) 0.030(2) 0.041(2) 0.052(2)
C24 0.116(3) 0.096(3) 0.072(2) 0.0075(19) 0.027(2) 0.058(2)
C25 0.098(3) 0.086(2) 0.0604(18) 0.0096(17) 0.0212(17) 0.050(2)

loop_
_atom_type_symbol
_atom_type_description
_atom_type_scat_dispersion_real
_atom_type_scat_dispersion_imag
_atom_type_scat_source
C C 0.0033 0.0016 'International Tables Vol C Tables 4.2.6.8 and 6.1.1.4'
H H 0.0000 0.0000 'International Tables Vol C Tables 4.2.6.8 and 6.1.1.4'
B B 0.0013 0.0007 'International Tables Vol C Tables 4.2.6.8 and 6.1.1.4'

loop_
_geom_angle_atom_site_label_1
_geom_angle_atom_site_label_2
_geom_angle_atom_site_label_3
_geom_angle
_geom_angle_site_symmetry_1
_geom_angle_site_symmetry_3
_geom_angle_publ_flag
C12 B3 C1 114.5(2) . . ?
C12 B3 B4 119.8(3) . . ?
C1 B3 B4 58.3(2) . . ?
C12 B3 C2 121.8(3) . . ?
C1 B3 C2 57.7(2) . . ?
B4 B3 C2 103.4(3) . . ?
C12 B3 B7 131.6(3) . . ?
C1 B3 B7 104.5(2) . . ?
B4 B3 B7 104.3(3) . . ?
C2 B3 B7 59.0(2) . . ?
C12 B3 B8 129.3(3) . . ?
C1 B3 B8 104.8(2) . . ?
B4 B3 B8 58.0(2) . . ?
C2 B3 B8 105.7(3) . . ?
B7 B3 B8 59.7(2) . . ?
C11' B4 C1 115.4(3) . . ?
C11' B4 B8 124.9(4) . . ?
C1 B4 B8 109.6(3) . . ?
C11' B4 B9 123.5(4) . . ?
C1 B4 B9 110.1(3) . . ?
B8 B4 B9 62.8(2) . . ?
C11' B4 B5 115.8(4) . . ?
C1 B4 B5 60.6(3) . . ?
B8 B4 B5 113.1(3) . . ?
B9 B4 B5 62.1(2) . . ?
C11' B4 B3 117.2(3) . . ?
C1 B4 B3 59.9(2) . . ?
B8 B4 B3 62.4(2) . . ?
B9 B4 B3 113.7(3) . . ?
B5 B4 B3 111.9(3) . . ?
C1 B5 B4 58.2(2) . . ?
C1 B5 B10 106.1(4) . . ?
B4 B5 B10 106.0(3) . . ?
C1 B5 B6 59.4(3) . . ?
B4 B5 B6 106.4(3) . . ?
B10 B5 B6 60.4(3) . . ?
C1 B5 B9 105.4(3) . . ?
B4 B5 B9 58.5(2) . . ?
B10 B5 B9 60.4(3) . . ?
B6 B5 B9 108.6(3) . . ?
C1 B6 C2 57.8(2) . . ?
C1 B6 B11 105.1(3) . . ?
C2 B6 B11 59.9(3) . . ?
C1 B6 B5 59.3(3) . . ?
C2 B6 B5 106.7(3) . . ?
B11 B6 B5 107.6(3) . . ?
C1 B6 B10 105.5(4) . . ?
C2 B6 B10 107.2(3) . . ?
B11 B6 B10 60.0(3) . . ?
B5 B6 B10 59.6(3) . . ?
C2 B7 B3 60.0(2) . . ?
C2 B7 B8 107.1(3) . . ?
B3 B7 B8 60.5(2) . . ?
C2 B7 B12 106.1(3) . . ?
B3 B7 B12 108.7(3) . . ?
B8 B7 B12 60.2(2) . . ?
C2 B7 B11 59.0(2) . . ?
B3 B7 B11 108.1(3) . . ?
B8 B7 B11 107.3(3) . . ?
B12 B7 B11 59.1(3) . . ?
B4 B8 B7 105.5(3) . . ?
B4 B8 B12 105.1(3) . . ?
B7 B8 B12 60.1(3) . . ?
B4 B8 B9 58.8(2) . . ?
B7 B8 B9 107.7(3) . . ?
B12 B8 B9 59.5(3) . . ?
B4 B8 B3 59.6(2) . . ?
B7 B8 B3 59.7(2) . . ?
B12 B8 B3 108.0(3) . . ?
B9 B8 B3 108.2(3) . . ?
B4 B9 B12 105.3(3) . . ?
B4 B9 B10 105.6(3) . . ?
B12 B9 B10 60.6(3) . . ?
B4 B9 B5 59.4(2) . . ?
B12 B9 B5 107.3(4) . . ?
B10 B9 B5 59.0(3) . . ?
B4 B9 B8 58.4(2) . . ?
B12 B9 B8 60.1(2) . . ?
B10 B9 B8 108.5(4) . . ?
B5 B9 B8 107.4(3) . . ?
B5 B10 B11 107.6(3) . . ?
B5 B10 B6 60.0(3) . . ?
B11 B10 B6 59.7(3) . . ?
B5 B10 B9 60.6(3) . . ?
B11 B10 B9 107.6(3) . . ?
B6 B10 B9 108.5(3) . . ?
B5 B10 B12 107.8(3) . . ?
B11 B10 B12 59.6(3) . . ?
B6 B10 B12 107.5(3) . . ?
B9 B10 B12 59.6(3) . . ?
C2 B11 B6 59.6(2) . . ?
C2 B11 B10 107.2(3) . . ?
B6 B11 B10 60.3(3) . . ?
C2 B11 B12 106.8(3) . . ?
B6 B11 B12 109.1(4) . . ?
B10 B11 B12 61.1(3) . . ?
C2 B11 B7 58.9(2) . . ?
B6 B11 B7 107.9(3) . . ?
B10 B11 B7 108.9(3) . . ?
B12 B11 B7 60.1(2) . . ?
B11 B12 B9 107.4(3) . . ?
B11 B12 B7 60.8(3) . . ?
B9 B12 B7 107.9(3) . . ?
B11 B12 B8 108.2(3) . . ?
B9 B12 B8 60.3(2) . . ?
B7 B12 B8 59.7(2) . . ?
B11 B12 B10 59.2(3) . . ?
B9 B12 B10 59.7(3) . . ?
B7 B12 B10 107.9(3) . . ?
B8 B12 B10 107.9(3) . . ?
C19 C1 C2 121.3(3) . . ?
C19 C1 B4 118.3(3) . . ?
C2 C1 B4 109.9(3) . . ?
C19 C1 B3 114.1(2) . . ?
C2 C1 B3 62.6(2) . . ?
B4 C1 B3 61.8(2) . . ?
C19 C1 B5 120.3(3) . . ?
C2 C1 B5 111.1(3) . . ?
B4 C1 B5 61.2(2) . . ?
B3 C1 B5 114.1(3) . . ?
C19 C1 B6 122.8(3) . . ?
C2 C1 B6 61.4(3) . . ?
B4 C1 B6 110.4(3) . . ?
B3 C1 B6 114.3(3) . . ?
B5 C1 B6 61.3(3) . . ?
C11 C2 C1 111.1(5) . . ?
C11 C2 B6 113.2(5) . . ?
C1 C2 B6 60.8(3) . . ?
C11 C2 B7 131.0(6) . . ?
C1 C2 B7 107.7(4) . . ?
B6 C2 B7 111.3(4) . . ?
C11 C2 B11 128.0(5) . . ?
C1 C2 B11 107.9(4) . . ?
B6 C2 B11 60.5(3) . . ?
B7 C2 B11 62.1(2) . . ?
C11 C2 B3 117.5(5) . . ?
C1 C2 B3 59.7(2) . . ?
B6 C2 B3 111.3(4) . . ?
B7 C2 B3 61.0(2) . . ?
B11 C2 B3 111.3(3) . . ?
C13 C12 C17 119.0(2) . . ?
C13 C12 B3 119.5(2) . . ?
C17 C12 B3 121.5(2) . . ?
C14 C13 C12 121.8(3) . . ?
C15 C14 C13 119.4(3) . . ?
C14 C15 C16 120.4(3) . . ?
C15 C16 C17 121.5(3) . . ?
C16 C17 C12 117.9(2) . . ?
C16 C17 C18 120.9(2) . . ?
C12 C17 C18 121.2(2) . . ?
C19 C18 C17 123.2(2) . . ?
C19 C18 C20 119.1(2) . . ?
C17 C18 C20 117.7(2) . . ?
C18 C19 C1 125.4(3) . . ?
C21 C20 C18 111.5(2) . . ?
C21 C20 C25 108.7(3) . . ?
C18 C20 C25 115.4(2) . . ?
C20 C21 C22 111.6(3) . . ?
C23 C22 C21 111.2(3) . . ?
C24 C23 C22 111.3(3) . . ?
C23 C24 C25 111.2(3) . . ?
C24 C25 C20 110.4(3) . . ?

loop_
_geom_bond_atom_site_label_1
_geom_bond_atom_site_label_2
_geom_bond_distance
_geom_bond_site_symmetry_2
_geom_bond_publ_flag
B3 C12 1.534(4) . ?
B3 C1 1.702(4) . ?
B3 B4 1.733(5) . ?
B3 C2 1.750(5) . ?
B3 B7 1.766(5) . ?
B3 B8 1.780(5) . ?
B4 C11' 1.377(6) . ?
B4 C1 1.672(6) . ?
B4 B8 1.704(5) . ?
B4 B9 1.710(5) . ?
B4 B5 1.726(5) . ?
B5 C1 1.715(6) . ?
B5 B10 1.742(6) . ?
B5 B6 1.749(9) . ?
B5 B9 1.771(6) . ?
B6 C1 1.717(5) . ?
B6 C2 1.727(7) . ?
B6 B11 1.744(6) . ?
B6 B10 1.755(7) . ?
B7 C2 1.731(5) . ?
B7 B8 1.767(6) . ?
B7 B12 1.775(7) . ?
B7 B11 1.786(6) . ?
B8 B12 1.776(5) . ?
B8 B9 1.779(6) . ?
B9 B12 1.765(7) . ?
B9 B10 1.767(8) . ?
B10 B11 1.750(8) . ?
B10 B12 1.783(6) . ?
B11 C2 1.733(6) . ?
B11 B12 1.757(7) . ?
C1 C19 1.476(4) . ?
C1 C2 1.665(6) . ?
C2 C11 1.264(8) . ?
C12 C13 1.398(3) . ?
C12 C17 1.407(3) . ?
C13 C14 1.366(4) . ?
C14 C15 1.365(4) . ?
C15 C16 1.383(4) . ?
C16 C17 1.394(4) . ?
C17 C18 1.485(3) . ?
C18 C19 1.327(4) . ?
C18 C20 1.522(4) . ?
C20 C21 1.509(4) . ?
C20 C25 1.528(4) . ?
C21 C22 1.528(4) . ?
C22 C23 1.525(5) . ?
C23 C24 1.497(6) . ?
C24 C25 1.524(4) . ?
